data_4339700
loop_
_publ_author_name
'Du, Zi-Yi'
'Prosvirin, Andrey V.'
'Mao, Jiang-Gao'

_publ_section_title
;
 Novel manganese(II) sulfonate-phosphonates with dinuclear, tetranuclear,
 and hexanuclear clusters.
;
_journal_issue 23
_journal_name_full 'Inorganic chemistry'
_journal_page_first 9884
_journal_page_last 9894
_journal_paper_doi 10.1021/ic701213g
_journal_volume 46
_journal_year 2007
_chemical_formula_sum 'C108 H82 Cl2 Mn4 N16 O25 P2 S2'
_chemical_formula_weight 2420.62
_chemical_name_systematic
; 
 ? 
;
_space_group_IT_number 14
_symmetry_cell_setting monoclinic
_symmetry_space_group_name_Hall '-P 2ybc'
_symmetry_space_group_name_H-M 'P 1 21/c 1'
_atom_sites_solution_hydrogens geom
_atom_sites_solution_primary direct
_atom_sites_solution_secondary difmap
_audit_creation_method SHELXL-97
_cell_angle_alpha 90.00
_cell_angle_beta 102.030(3)
_cell_angle_gamma 90.00
_cell_formula_units_Z 2
_cell_length_a 15.352(3)
_cell_length_b 13.628(3)
_cell_length_c 26.195(6)
_cell_measurement_temperature 293(2)
_cell_volume 5360(2)
_computing_cell_refinement 'Saturn 70 CCD'
_computing_data_collection 'Saturn 70 CCD'
_computing_data_reduction 'Saturn 70 CCD'
_computing_structure_refinement 'SHELXL-97 (Sheldrick, 1997)'
_computing_structure_solution 'SHELXS-97 (Sheldrick, 1990)'
_diffrn_ambient_temperature 293(2)
_diffrn_measured_fraction_theta_full 0.987
_diffrn_measured_fraction_theta_max 0.987
_diffrn_measurement_device_type 'Saturn 70 CCD'
_diffrn_measurement_method 'narrow frame method'
_diffrn_radiation_monochromator graphite
_diffrn_radiation_source 'fine-focus sealed tube'
_diffrn_radiation_type MoK\a
_diffrn_radiation_wavelength 0.71073
_diffrn_reflns_av_R_equivalents 0.0467
_diffrn_reflns_av_sigmaI/netI 0.0453
_diffrn_reflns_limit_h_max 19
_diffrn_reflns_limit_h_min -18
_diffrn_reflns_limit_k_max 17
_diffrn_reflns_limit_k_min -17
_diffrn_reflns_limit_l_max 33
_diffrn_reflns_limit_l_min -33
_diffrn_reflns_number 40167
_diffrn_reflns_theta_full 27.47
_diffrn_reflns_theta_max 27.47
_diffrn_reflns_theta_min 2.84
_exptl_absorpt_coefficient_mu 0.662
_exptl_absorpt_correction_T_max 1.0000
_exptl_absorpt_correction_T_min 0.8434
_exptl_absorpt_correction_type multi-scan
_exptl_crystal_colour yellow
_exptl_crystal_density_diffrn 1.500
_exptl_crystal_density_method 'not measured'
_exptl_crystal_description plate-shaped
_exptl_crystal_F_000 2476
_exptl_crystal_size_max 0.46
_exptl_crystal_size_mid 0.10
_exptl_crystal_size_min 0.04
_refine_diff_density_max 0.985
_refine_diff_density_min -0.872
_refine_diff_density_rms 0.092
_refine_ls_extinction_method none
_refine_ls_goodness_of_fit_ref 1.068
_refine_ls_hydrogen_treatment mixed
_refine_ls_matrix_type full
_refine_ls_number_parameters 713
_refine_ls_number_reflns 12130
_refine_ls_number_restraints 13
_refine_ls_restrained_S_all 1.091
_refine_ls_R_factor_all 0.0935
_refine_ls_R_factor_gt 0.0758
_refine_ls_shift/su_max 0.000
_refine_ls_shift/su_mean 0.000
_refine_ls_structure_factor_coef Fsqd
_refine_ls_weighting_details 'calc w=1/[\s^2^(Fo^2^)+(0.1576P)^2^+1.9653P] where P=(Fo^2^+2Fc^2^)/3'
_refine_ls_weighting_scheme calc
_refine_ls_wR_factor_gt 0.2296
_refine_ls_wR_factor_ref 0.2507
_reflns_number_gt 9218
_reflns_number_total 12130
_reflns_threshold_expression >2sigma(I)
_cod_data_source_file ic701213g-file002.cif
_cod_data_source_block 1
_cod_depositor_comments
;
The following automatic conversions were performed:

'_exptl_absorpt_correction_type' value 'Multi-scan' changed to
'multi-scan' according to
/usr/data/users/saulius/automatic-downloads/retrospective/ACS/lib/dictionaries/cif_core.dic
dictionary named 'cif_core.dic' version 2.4.2 from 2011-04-26.

Automatic conversion script
Id: cif_fix_values 2281 2013-09-26 08:29:07Z andrius 
;
_cod_original_sg_symbol_H-M P2(1)/c
_cod_database_code 4339700

loop_
_symmetry_equiv_pos_as_xyz
'x, y, z'
'-x, y+1/2, -z+1/2'
'-x, -y, -z'
'x, -y-1/2, z-1/2'

loop_
_atom_site_label
_atom_site_type_symbol
_atom_site_fract_x
_atom_site_fract_y
_atom_site_fract_z
_atom_site_U_iso_or_equiv
_atom_site_adp_type
_atom_site_occupancy
_atom_site_symmetry_multiplicity
_atom_site_calc_flag
_atom_site_refinement_flags
_atom_site_disorder_assembly
_atom_site_disorder_group
Mn1 Mn 0.46670(3) 0.14136(4) 0.047142(19) 0.03597(17) Uani 1 1 d . . .
Mn2 Mn 0.81413(4) 0.22125(4) 0.01976(2) 0.04559(19) Uani 1 1 d . . .
P1 P 0.62466(5) 0.08922(6) -0.02324(3) 0.0349(2) Uani 1 1 d . . .
S1 S 0.69893(9) 0.14471(9) -0.21665(4) 0.0612(3) Uani 1 1 d . . .
N1 N 0.3964(2) 0.1577(3) 0.11675(12) 0.0489(7) Uani 1 1 d . . .
N2 N 0.5603(2) 0.0812(2) 0.11991(12) 0.0473(7) Uani 1 1 d . . .
N3 N 0.4895(2) 0.3091(2) 0.07292(13) 0.0487(7) Uani 1 1 d . . .
N4 N 0.3694(2) 0.2380(2) -0.00968(12) 0.0448(7) Uani 1 1 d . . .
N5 N 0.9318(3) 0.1725(3) -0.0159(2) 0.0830(15) Uani 1 1 d . . .
N6 N 0.9076(3) 0.1398(3) 0.08303(19) 0.0685(11) Uani 1 1 d . . .
N7 N 0.7926(3) 0.3423(3) -0.04176(15) 0.0572(9) Uani 1 1 d . . .
N8 N 0.8894(2) 0.3644(3) 0.05667(15) 0.0544(8) Uani 1 1 d . . .
C1 C 0.5858(2) 0.1237(3) -0.09106(13) 0.0389(7) Uani 1 1 d . . .
C2 C 0.6416(2) 0.1130(3) -0.12599(13) 0.0427(8) Uani 1 1 d . . .
H2A H 0.6968 0.0832 -0.1148 0.051 Uiso 1 1 calc R . .
C3 C 0.6178(3) 0.1456(3) -0.17722(14) 0.0472(8) Uani 1 1 d . . .
C4 C 0.5346(3) 0.1865(3) -0.19517(16) 0.0607(11) Uani 1 1 d . . .
H4A H 0.5176 0.2078 -0.2295 0.073 Uiso 1 1 calc R . .
C5 C 0.4765(3) 0.1953(4) -0.16077(18) 0.0669(12) Uani 1 1 d . . .
H5A H 0.4200 0.2215 -0.1726 0.080 Uiso 1 1 calc R . .
C6 C 0.5024(3) 0.1655(3) -0.10956(16) 0.0516(9) Uani 1 1 d . . .
H6A H 0.4635 0.1735 -0.0870 0.062 Uiso 1 1 calc R . .
C7 C 0.6398(3) 0.0430(3) 0.12149(17) 0.0596(11) Uani 1 1 d . . .
H7A H 0.6627 0.0437 0.0913 0.072 Uiso 1 1 calc R . .
C8 C 0.6915(3) 0.0009(5) 0.1672(2) 0.0782(15) Uani 1 1 d . . .
H8A H 0.7464 -0.0272 0.1665 0.094 Uiso 1 1 calc R . .
C9 C 0.6617(4) 0.0016(4) 0.2110(2) 0.0810(16) Uani 1 1 d . . .
H9A H 0.6965 -0.0242 0.2414 0.097 Uiso 1 1 calc R . .
C10 C 0.5762(3) 0.0419(4) 0.21168(16) 0.0640(12) Uani 1 1 d . . .
C11 C 0.5360(5) 0.0446(4) 0.25719(17) 0.0786(16) Uani 1 1 d . . .
H11A H 0.5659 0.0157 0.2881 0.094 Uiso 1 1 calc R . .
C12 C 0.4585(5) 0.0867(4) 0.25589(17) 0.0742(15) Uani 1 1 d . . .
H12A H 0.4357 0.0887 0.2861 0.089 Uiso 1 1 calc R . .
C13 C 0.4085(4) 0.1295(3) 0.20926(17) 0.0637(12) Uani 1 1 d . . .
C14 C 0.3255(4) 0.1760(4) 0.2060(2) 0.0746(14) Uani 1 1 d . . .
H14A H 0.3010 0.1813 0.2355 0.089 Uiso 1 1 calc R . .
C15 C 0.2814(4) 0.2133(4) 0.1596(2) 0.0767(14) Uani 1 1 d . . .
H15A H 0.2273 0.2456 0.1571 0.092 Uiso 1 1 calc R . .
C16 C 0.3190(3) 0.2020(4) 0.11575(18) 0.0615(11) Uani 1 1 d . . .
H16A H 0.2881 0.2269 0.0841 0.074 Uiso 1 1 calc R . .
C17 C 0.4420(3) 0.1235(3) 0.16282(14) 0.0489(9) Uani 1 1 d . . .
C18 C 0.5284(3) 0.0807(3) 0.16473(14) 0.0490(9) Uani 1 1 d . . .
C19 C 0.5431(3) 0.3424(4) 0.11607(18) 0.0608(11) Uani 1 1 d . . .
H19A H 0.5765 0.2973 0.1387 0.073 Uiso 1 1 calc R . .
C20 C 0.5515(4) 0.4437(4) 0.1291(2) 0.0805(16) Uani 1 1 d . . .
H20A H 0.5907 0.4649 0.1591 0.097 Uiso 1 1 calc R . .
C21 C 0.5005(4) 0.5090(4) 0.0964(2) 0.0767(15) Uani 1 1 d . . .
H21A H 0.5045 0.5756 0.1042 0.092 Uiso 1 1 calc R . .
C22 C 0.4429(3) 0.4769(3) 0.0517(2) 0.0651(12) Uani 1 1 d . . .
C23 C 0.3898(4) 0.5413(4) 0.0157(3) 0.0823(17) Uani 1 1 d . . .
H23A H 0.3925 0.6084 0.0221 0.099 Uiso 1 1 calc R . .
C24 C 0.3347(4) 0.5066(4) -0.0283(3) 0.0800(17) Uani 1 1 d . . .
H24A H 0.3022 0.5509 -0.0518 0.096 Uiso 1 1 calc R . .
C25 C 0.3254(3) 0.4032(4) -0.0392(2) 0.0635(12) Uani 1 1 d . . .
C26 C 0.2690(3) 0.3647(4) -0.0823(2) 0.0749(15) Uani 1 1 d . . .
H26A H 0.2361 0.4065 -0.1070 0.090 Uiso 1 1 calc R . .
C27 C 0.2608(3) 0.2638(5) -0.0891(2) 0.0736(14) Uani 1 1 d . . .
H27A H 0.2221 0.2369 -0.1178 0.088 Uiso 1 1 calc R . .
C28 C 0.3131(3) 0.2036(4) -0.05085(17) 0.0571(10) Uani 1 1 d . . .
H28A H 0.3077 0.1359 -0.0548 0.068 Uiso 1 1 calc R . .
C29 C 0.3771(3) 0.3370(3) -0.00353(16) 0.0487(9) Uani 1 1 d . . .
C30 C 0.4387(3) 0.3746(3) 0.04150(17) 0.0498(9) Uani 1 1 d . . .
C31 C 0.9405(5) 0.1829(5) -0.0651(3) 0.103(2) Uani 1 1 d . . .
H31A H 0.8942 0.2096 -0.0898 0.124 Uiso 1 1 calc R . .
C32 C 1.0227(9) 0.1526(7) -0.0803(6) 0.165(6) Uani 1 1 d . . .
H32A H 1.0306 0.1599 -0.1143 0.198 Uiso 1 1 calc R . .
C33 C 1.0879(7) 0.1127(7) -0.0420(7) 0.170(8) Uani 1 1 d . . .
H33A H 1.1405 0.0918 -0.0509 0.204 Uiso 1 1 calc R . .
C34 C 1.0795(4) 0.1025(5) 0.0071(5) 0.137(4) Uani 1 1 d . . .
C35 C 1.1483(6) 0.0589(8) 0.0462(8) 0.188(9) Uani 1 1 d . . .
H35A H 1.2015 0.0393 0.0377 0.225 Uiso 1 1 calc R . .
C36 C 1.1353(6) 0.0463(8) 0.0961(8) 0.185(8) Uani 1 1 d . . .
H36A H 1.1805 0.0189 0.1212 0.223 Uiso 1 1 calc R . .
C37 C 1.0557(4) 0.0736(5) 0.1098(5) 0.121(3) Uani 1 1 d . . .
C38 C 1.0379(7) 0.0570(6) 0.1582(5) 0.136(4) Uani 1 1 d . . .
H38A H 1.0817 0.0276 0.1835 0.163 Uiso 1 1 calc R . .
C39 C 0.9591(7) 0.0814(5) 0.1710(3) 0.133(4) Uani 1 1 d . . .
H39A H 0.9488 0.0710 0.2043 0.159 Uiso 1 1 calc R . .
C40 C 0.8938(5) 0.1237(4) 0.1309(3) 0.0913(19) Uani 1 1 d . . .
H40A H 0.8391 0.1408 0.1382 0.110 Uiso 1 1 calc R . .
C41 C 0.9877(3) 0.1162(3) 0.0718(3) 0.086(2) Uani 1 1 d . . .
C42 C 0.9996(4) 0.1320(4) 0.0192(4) 0.095(2) Uani 1 1 d . . .
C43 C 0.9348(3) 0.3783(4) 0.1052(2) 0.0696(13) Uani 1 1 d . . .
H43A H 0.9410 0.3251 0.1279 0.084 Uiso 1 1 calc R . .
C44 C 0.9733(4) 0.4665(4) 0.1243(2) 0.0780(15) Uani 1 1 d . . .
H44A H 1.0039 0.4716 0.1588 0.094 Uiso 1 1 calc R . .
C45 C 0.9658(4) 0.5453(4) 0.0918(3) 0.0817(16) Uani 1 1 d . . .
H45A H 0.9906 0.6053 0.1041 0.098 Uiso 1 1 calc R . .
C46 C 0.9198(3) 0.5358(3) 0.0392(2) 0.0659(12) Uani 1 1 d . . .
C47 C 0.9091(4) 0.6130(4) 0.0027(3) 0.0807(16) Uani 1 1 d . . .
H47A H 0.9332 0.6740 0.0133 0.097 Uiso 1 1 calc R . .
C48 C 0.8650(4) 0.6014(4) -0.0470(3) 0.0801(15) Uani 1 1 d . . .
H48A H 0.8612 0.6534 -0.0703 0.096 Uiso 1 1 calc R . .
C49 C 0.8239(3) 0.5098(3) -0.0643(2) 0.0672(12) Uani 1 1 d . . .
C50 C 0.7786(4) 0.4923(5) -0.1147(2) 0.0876(17) Uani 1 1 d . . .
H50A H 0.7740 0.5417 -0.1396 0.105 Uiso 1 1 calc R . .
C51 C 0.7407(5) 0.4033(5) -0.1282(2) 0.0904(18) Uani 1 1 d . . .
H51A H 0.7105 0.3910 -0.1622 0.109 Uiso 1 1 calc R . .
C52 C 0.7482(4) 0.3315(4) -0.0902(2) 0.0747(14) Uani 1 1 d . . .
H52A H 0.7201 0.2717 -0.0994 0.090 Uiso 1 1 calc R . .
C53 C 0.8319(3) 0.4306(3) -0.02859(18) 0.0540(9) Uani 1 1 d . . .
C54 C 0.8819(3) 0.4433(3) 0.02394(19) 0.0535(10) Uani 1 1 d . . .
O1 O 0.72383(16) 0.11317(19) -0.01130(10) 0.0429(5) Uani 1 1 d . . .
O2 O 0.57422(16) 0.15266(18) 0.00896(10) 0.0414(5) Uani 1 1 d . . .
O3 O 0.60790(17) -0.01930(18) -0.01770(10) 0.0442(6) Uani 1 1 d . . .
O4 O 0.7702(4) 0.1968(6) -0.1889(2) 0.178(4) Uani 1 1 d . . .
O5 O 0.7215(5) 0.0473(4) -0.2224(3) 0.155(3) Uani 1 1 d . . .
O6 O 0.6608(4) 0.1904(6) -0.2638(2) 0.164(3) Uani 1 1 d . . .
O1W O 0.71514(19) 0.2627(2) 0.06414(11) 0.0552(7) Uani 1 1 d . . .
O2W O 0.7944(8) -0.0219(7) -0.3018(3) 0.113(4) Uani 0.50 1 d P . .
O3W O 0.7658(4) 0.1825(7) -0.3374(2) 0.088(3) Uani 0.50 1 d P . .
O4W O 0.9206(10) 0.3057(11) -0.1856(6) 0.159(5) Uiso 0.50 1 d P . .
Cl1 Cl 0.88347(18) -0.1869(3) 0.24471(12) 0.1601(12) Uani 1 1 d D . .
O41 O 0.8868(8) -0.1362(8) 0.1970(4) 0.235(4) Uiso 1 1 d D A .
O42 O 0.7967(10) -0.2207(12) 0.2244(6) 0.333(8) Uiso 1 1 d D A .
O43 O 0.8443(11) -0.1127(11) 0.2776(6) 0.169(5) Uiso 0.50 1 d PD A 1
O44 O 0.9747(9) -0.1896(11) 0.2632(6) 0.164(5) Uiso 0.50 1 d PD A 1
O43' O 0.8950(11) -0.2121(12) 0.2964(6) 0.174(6) Uiso 0.50 1 d PD A 2
O44' O 0.898(2) -0.3022(17) 0.2262(10) 0.295(13) Uiso 0.50 1 d PD A 2

loop_
_atom_site_aniso_label
_atom_site_aniso_U_11
_atom_site_aniso_U_22
_atom_site_aniso_U_33
_atom_site_aniso_U_23
_atom_site_aniso_U_13
_atom_site_aniso_U_12
Mn1 0.0351(3) 0.0382(3) 0.0359(3) 0.00070(19) 0.0102(2) 0.00091(19)
Mn2 0.0378(3) 0.0441(3) 0.0564(4) -0.0028(2) 0.0134(2) -0.0065(2)
P1 0.0324(4) 0.0369(5) 0.0367(4) -0.0002(3) 0.0102(3) -0.0025(3)
S1 0.0778(8) 0.0672(7) 0.0454(5) -0.0019(5) 0.0282(5) -0.0089(5)
N1 0.0524(18) 0.0522(19) 0.0444(16) -0.0033(14) 0.0156(14) -0.0055(15)
N2 0.0488(17) 0.0486(18) 0.0431(15) 0.0062(13) 0.0061(13) -0.0007(14)
N3 0.0489(17) 0.0423(17) 0.0605(19) -0.0047(15) 0.0241(15) 0.0007(14)
N4 0.0390(15) 0.0467(17) 0.0500(16) 0.0063(14) 0.0121(13) 0.0068(13)
N5 0.061(3) 0.064(3) 0.139(4) -0.038(3) 0.054(3) -0.029(2)
N6 0.054(2) 0.052(2) 0.090(3) 0.0000(19) -0.008(2) -0.0037(16)
N7 0.064(2) 0.0478(19) 0.063(2) -0.0050(16) 0.0192(17) -0.0137(16)
N8 0.0469(18) 0.053(2) 0.065(2) -0.0042(16) 0.0164(16) -0.0121(15)
C1 0.0385(17) 0.0383(17) 0.0413(16) 0.0003(14) 0.0115(14) -0.0031(13)
C2 0.0419(18) 0.0468(19) 0.0411(17) 0.0014(15) 0.0126(14) 0.0008(15)
C3 0.059(2) 0.044(2) 0.0398(17) -0.0008(15) 0.0130(16) -0.0049(16)
C4 0.072(3) 0.063(3) 0.046(2) 0.0130(19) 0.0098(19) 0.006(2)
C5 0.053(2) 0.086(3) 0.060(2) 0.015(2) 0.006(2) 0.019(2)
C6 0.044(2) 0.062(2) 0.051(2) 0.0055(19) 0.0153(16) 0.0056(18)
C7 0.050(2) 0.068(3) 0.059(2) 0.009(2) 0.0071(19) 0.003(2)
C8 0.054(3) 0.097(4) 0.078(3) 0.023(3) -0.001(2) 0.005(3)
C9 0.080(3) 0.095(4) 0.057(3) 0.024(3) -0.010(2) -0.006(3)
C10 0.077(3) 0.063(3) 0.046(2) 0.009(2) 0.001(2) -0.010(2)
C11 0.121(5) 0.073(3) 0.038(2) 0.009(2) 0.008(2) -0.018(3)
C12 0.119(5) 0.068(3) 0.040(2) 0.000(2) 0.025(3) -0.015(3)
C13 0.099(4) 0.051(2) 0.047(2) -0.0052(18) 0.029(2) -0.018(2)
C14 0.103(4) 0.067(3) 0.071(3) -0.006(3) 0.056(3) -0.005(3)
C15 0.081(3) 0.081(4) 0.082(3) -0.004(3) 0.048(3) 0.001(3)
C16 0.063(3) 0.068(3) 0.059(2) 0.004(2) 0.024(2) 0.011(2)
C17 0.067(2) 0.0417(19) 0.0407(18) -0.0055(15) 0.0173(17) -0.0137(17)
C18 0.063(2) 0.043(2) 0.0396(17) 0.0029(15) 0.0084(16) -0.0092(17)
C19 0.068(3) 0.058(3) 0.060(2) -0.017(2) 0.022(2) -0.009(2)
C20 0.090(4) 0.070(3) 0.089(4) -0.039(3) 0.036(3) -0.018(3)
C21 0.095(4) 0.043(2) 0.105(4) -0.020(3) 0.050(3) -0.005(3)
C22 0.070(3) 0.045(2) 0.095(3) 0.001(2) 0.050(3) 0.008(2)
C23 0.087(4) 0.047(3) 0.130(5) 0.011(3) 0.062(4) 0.016(3)
C24 0.072(3) 0.061(3) 0.120(5) 0.040(3) 0.051(3) 0.029(3)
C25 0.055(2) 0.063(3) 0.080(3) 0.028(2) 0.031(2) 0.019(2)
C26 0.061(3) 0.087(4) 0.077(3) 0.037(3) 0.016(3) 0.024(3)
C27 0.053(3) 0.104(4) 0.060(3) 0.019(3) 0.005(2) 0.012(3)
C28 0.044(2) 0.070(3) 0.057(2) 0.005(2) 0.0083(18) 0.0081(19)
C29 0.0419(18) 0.049(2) 0.062(2) 0.0136(18) 0.0267(17) 0.0105(16)
C30 0.050(2) 0.042(2) 0.065(2) 0.0028(18) 0.0280(18) 0.0074(16)
C31 0.108(5) 0.088(4) 0.141(6) -0.047(4) 0.089(5) -0.047(4)
C32 0.210(12) 0.096(6) 0.251(14) -0.095(8) 0.189(12) -0.083(7)
C33 0.112(7) 0.073(5) 0.37(2) -0.090(9) 0.144(12) -0.038(5)
C34 0.066(4) 0.066(4) 0.303(13) -0.086(6) 0.093(6) -0.026(3)
C35 0.051(4) 0.075(5) 0.43(3) -0.095(11) 0.045(9) 0.004(4)
C36 0.053(5) 0.088(6) 0.38(2) -0.067(11) -0.036(8) 0.028(4)
C37 0.068(4) 0.048(3) 0.216(10) -0.019(5) -0.039(5) 0.003(3)
C38 0.122(7) 0.074(5) 0.168(9) -0.001(5) -0.072(7) 0.013(4)
C39 0.159(8) 0.078(5) 0.119(6) 0.011(4) -0.066(6) -0.004(5)
C40 0.092(4) 0.070(3) 0.094(4) 0.006(3) -0.021(3) -0.010(3)
C41 0.041(2) 0.039(2) 0.163(6) -0.021(3) -0.014(3) -0.0033(19)
C42 0.049(3) 0.050(3) 0.192(8) -0.042(4) 0.039(4) -0.015(2)
C43 0.062(3) 0.072(3) 0.075(3) -0.008(3) 0.014(2) -0.017(2)
C44 0.069(3) 0.080(4) 0.084(3) -0.018(3) 0.011(3) -0.018(3)
C45 0.072(3) 0.066(3) 0.109(4) -0.031(3) 0.024(3) -0.025(3)
C46 0.051(2) 0.051(2) 0.100(4) -0.015(2) 0.024(2) -0.0141(19)
C47 0.070(3) 0.043(2) 0.131(5) -0.001(3) 0.026(3) -0.013(2)
C48 0.073(3) 0.048(3) 0.118(5) 0.010(3) 0.017(3) -0.006(2)
C49 0.062(3) 0.047(2) 0.096(4) 0.005(2) 0.024(3) -0.007(2)
C50 0.102(4) 0.073(4) 0.085(4) 0.022(3) 0.014(3) -0.003(3)
C51 0.112(5) 0.079(4) 0.074(3) 0.011(3) 0.006(3) -0.022(3)
C52 0.098(4) 0.061(3) 0.064(3) 0.000(2) 0.015(3) -0.027(3)
C53 0.051(2) 0.043(2) 0.072(3) -0.0002(19) 0.0248(19) -0.0062(17)
C54 0.043(2) 0.043(2) 0.079(3) -0.009(2) 0.0241(19) -0.0106(16)
O1 0.0339(12) 0.0477(14) 0.0482(13) -0.0059(11) 0.0110(10) -0.0047(10)
O2 0.0367(12) 0.0455(14) 0.0448(12) -0.0038(11) 0.0148(10) -0.0019(10)
O3 0.0453(13) 0.0389(13) 0.0471(13) 0.0022(11) 0.0068(11) -0.0053(10)
O4 0.129(4) 0.306(9) 0.127(4) -0.103(5) 0.088(4) -0.129(6)
O5 0.211(7) 0.088(3) 0.221(7) 0.013(4) 0.171(6) 0.022(4)
O6 0.154(5) 0.269(8) 0.089(3) 0.087(4) 0.074(3) 0.083(5)
O1W 0.0516(15) 0.0560(16) 0.0627(16) -0.0144(14) 0.0227(13) -0.0067(13)
O2W 0.180(10) 0.119(7) 0.048(3) -0.011(4) 0.040(5) 0.064(7)
O3W 0.042(3) 0.189(8) 0.036(3) 0.059(4) 0.015(2) 0.018(4)
Cl1 0.1129(17) 0.205(3) 0.154(2) 0.087(2) 0.0083(15) -0.0183(18)

loop_
_atom_type_symbol
_atom_type_description
_atom_type_scat_dispersion_real
_atom_type_scat_dispersion_imag
_atom_type_scat_source
C C 0.0033 0.0016 'International Tables Vol C Tables 4.2.6.8 and 6.1.1.4'
H H 0.0000 0.0000 'International Tables Vol C Tables 4.2.6.8 and 6.1.1.4'
N N 0.0061 0.0033 'International Tables Vol C Tables 4.2.6.8 and 6.1.1.4'
O O 0.0106 0.0060 'International Tables Vol C Tables 4.2.6.8 and 6.1.1.4'
P P 0.1023 0.0942 'International Tables Vol C Tables 4.2.6.8 and 6.1.1.4'
S S 0.1246 0.1234 'International Tables Vol C Tables 4.2.6.8 and 6.1.1.4'
Cl Cl 0.1484 0.1585 'International Tables Vol C Tables 4.2.6.8 and 6.1.1.4'
Mn Mn 0.3368 0.7283 'International Tables Vol C Tables 4.2.6.8 and 6.1.1.4'

loop_
_geom_angle_atom_site_label_1
_geom_angle_atom_site_label_2
_geom_angle_atom_site_label_3
_geom_angle
_geom_angle_site_symmetry_1
_geom_angle_site_symmetry_3
O3 Mn1 O2 107.97(10) 3_655 .
O3 Mn1 N2 102.98(11) 3_655 .
O2 Mn1 N2 90.20(11) . .
O3 Mn1 N4 89.14(11) 3_655 .
O2 Mn1 N4 96.81(11) . .
N2 Mn1 N4 163.44(12) . .
O3 Mn1 N1 93.33(11) 3_655 .
O2 Mn1 N1 155.10(11) . .
N2 Mn1 N1 72.12(12) . .
N4 Mn1 N1 96.24(12) . .
O3 Mn1 N3 155.41(11) 3_655 .
O2 Mn1 N3 88.92(10) . .
N2 Mn1 N3 94.47(12) . .
N4 Mn1 N3 70.78(12) . .
N1 Mn1 N3 75.54(11) . .
O1 Mn2 O1W 84.81(10) . .
O1 Mn2 N6 102.19(12) . .
O1W Mn2 N6 98.30(15) . .
O1 Mn2 N7 104.51(12) . .
O1W Mn2 N7 100.09(13) . .
N6 Mn2 N7 148.69(15) . .
O1 Mn2 N5 98.82(12) . .
O1W Mn2 N5 171.83(18) . .
N6 Mn2 N5 73.8(2) . .
N7 Mn2 N5 86.14(18) . .
O1 Mn2 N8 167.55(11) . .
O1W Mn2 N8 84.45(12) . .
N6 Mn2 N8 85.60(13) . .
N7 Mn2 N8 71.29(13) . .
N5 Mn2 N8 92.65(13) . .
O3 P1 O1 111.84(15) . .
O3 P1 O2 112.61(14) . .
O1 P1 O2 111.42(14) . .
O3 P1 C1 108.61(15) . .
O1 P1 C1 104.82(15) . .
O2 P1 C1 107.08(15) . .
O4 S1 O5 111.1(5) . .
O4 S1 O6 112.2(5) . .
O5 S1 O6 113.5(5) . .
O4 S1 C3 105.4(2) . .
O5 S1 C3 106.9(2) . .
O6 S1 C3 107.2(3) . .
C16 N1 C17 118.1(4) . .
C16 N1 Mn1 126.2(3) . .
C17 N1 Mn1 115.6(3) . .
C7 N2 C18 117.8(3) . .
C7 N2 Mn1 125.7(3) . .
C18 N2 Mn1 116.3(3) . .
C19 N3 C30 118.0(4) . .
C19 N3 Mn1 126.5(3) . .
C30 N3 Mn1 115.4(3) . .
C28 N4 C29 118.4(4) . .
C28 N4 Mn1 123.6(3) . .
C29 N4 Mn1 117.7(3) . .
C31 N5 C42 119.0(6) . .
C31 N5 Mn2 127.5(5) . .
C42 N5 Mn2 113.5(5) . .
C40 N6 C41 119.5(6) . .
C40 N6 Mn2 125.0(4) . .
C41 N6 Mn2 115.1(4) . .
C52 N7 C53 117.2(4) . .
C52 N7 Mn2 124.7(3) . .
C53 N7 Mn2 118.0(3) . .
C43 N8 C54 116.5(4) . .
C43 N8 Mn2 128.4(3) . .
C54 N8 Mn2 115.0(3) . .
C2 C1 C6 117.6(3) . .
C2 C1 P1 119.8(3) . .
C6 C1 P1 122.5(3) . .
C1 C2 C3 122.0(4) . .
C4 C3 C2 119.8(4) . .
C4 C3 S1 121.0(3) . .
C2 C3 S1 119.0(3) . .
C3 C4 C5 118.9(4) . .
C6 C5 C4 120.5(4) . .
C5 C6 C1 121.1(4) . .
N2 C7 C8 122.7(4) . .
C9 C8 C7 119.9(5) . .
C8 C9 C10 119.9(4) . .
C18 C10 C9 116.8(4) . .
C18 C10 C11 118.5(5) . .
C9 C10 C11 124.7(5) . .
C12 C11 C10 121.8(5) . .
C11 C12 C13 121.5(5) . .
C14 C13 C17 117.3(4) . .
C14 C13 C12 123.6(5) . .
C17 C13 C12 119.1(5) . .
C15 C14 C13 119.8(4) . .
C14 C15 C16 118.7(5) . .
N1 C16 C15 123.7(5) . .
N1 C17 C13 122.4(4) . .
N1 C17 C18 118.3(3) . .
C13 C17 C18 119.3(4) . .
N2 C18 C10 122.8(4) . .
N2 C18 C17 117.5(3) . .
C10 C18 C17 119.7(4) . .
N3 C19 C20 123.0(5) . .
C21 C20 C19 118.0(5) . .
C20 C21 C22 120.6(5) . .
C21 C22 C23 123.1(5) . .
C21 C22 C30 117.8(5) . .
C23 C22 C30 119.1(5) . .
C24 C23 C22 121.2(5) . .
C23 C24 C25 121.7(5) . .
C26 C25 C29 117.9(5) . .
C26 C25 C24 123.8(5) . .
C29 C25 C24 118.3(5) . .
C25 C26 C27 120.6(4) . .
C26 C27 C28 117.5(5) . .
N4 C28 C27 123.5(5) . .
N4 C29 C25 122.0(4) . .
N4 C29 C30 118.4(3) . .
C25 C29 C30 119.6(4) . .
N3 C30 C22 122.6(4) . .
N3 C30 C29 117.4(3) . .
C22 C30 C29 120.0(4) . .
N5 C31 C32 120.0(10) . .
C33 C32 C31 117.0(11) . .
C34 C33 C32 123.1(9) . .
C33 C34 C42 117.5(11) . .
C33 C34 C35 121.8(9) . .
C42 C34 C35 120.7(13) . .
C36 C35 C34 119.9(10) . .
C35 C36 C37 121.4(13) . .
C38 C37 C36 123.3(11) . .
C38 C37 C41 117.4(8) . .
C36 C37 C41 119.2(12) . .
C39 C38 C37 123.1(8) . .
C38 C39 C40 116.4(10) . .
N6 C40 C39 122.6(8) . .
N6 C41 C37 120.9(8) . .
N6 C41 C42 118.1(5) . .
C37 C41 C42 120.9(7) . .
N5 C42 C34 123.5(10) . .
N5 C42 C41 118.5(5) . .
C34 C42 C41 118.0(9) . .
N8 C43 C44 124.6(5) . .
C45 C44 C43 119.0(5) . .
C44 C45 C46 119.7(5) . .
C47 C46 C54 119.5(5) . .
C47 C46 C45 123.8(5) . .
C54 C46 C45 116.7(5) . .
C48 C47 C46 122.2(5) . .
C47 C48 C49 120.6(5) . .
C50 C49 C53 117.2(5) . .
C50 C49 C48 123.8(5) . .
C53 C49 C48 119.0(5) . .
C51 C50 C49 120.5(5) . .
C50 C51 C52 118.4(6) . .
N7 C52 C51 124.2(5) . .
N7 C53 C49 122.3(4) . .
N7 C53 C54 118.0(4) . .
C49 C53 C54 119.7(4) . .
N8 C54 C46 123.4(4) . .
N8 C54 C53 117.6(4) . .
C46 C54 C53 119.0(4) . .
P1 O1 Mn2 142.33(16) . .
P1 O2 Mn1 139.37(15) . .
P1 O3 Mn1 147.09(16) . 3_655
O43' Cl1 O44 74.7(9) . .
O43' Cl1 O42 102.0(10) . .
O44 Cl1 O42 159.1(10) . .
O43' Cl1 O41 163.2(9) . .
O44 Cl1 O41 95.7(8) . .
O42 Cl1 O41 91.8(8) . .
O43' Cl1 O43 66.1(9) . .
O44 Cl1 O43 108.0(9) . .
O42 Cl1 O43 88.6(9) . .
O41 Cl1 O43 105.1(8) . .
O43' Cl1 O44' 93.1(11) . .
O44 Cl1 O44' 83.5(12) . .
O42 Cl1 O44' 76.0(12) . .
O41 Cl1 O44' 99.6(11) . .
O43 Cl1 O44' 151.2(12) . .

loop_
_geom_bond_atom_site_label_1
_geom_bond_atom_site_label_2
_geom_bond_distance
_geom_bond_site_symmetry_2
Mn1 O3 2.075(2) 3_655
Mn1 O2 2.106(2) .
Mn1 N2 2.287(3) .
Mn1 N4 2.292(3) .
Mn1 N1 2.315(3) .
Mn1 N3 2.388(3) .
Mn2 O1 2.070(2) .
Mn2 O1W 2.172(3) .
Mn2 N6 2.246(4) .
Mn2 N7 2.282(4) .
Mn2 N5 2.298(4) .
Mn2 N8 2.369(3) .
P1 O3 1.513(3) .
P1 O1 1.524(2) .
P1 O2 1.527(3) .
P1 C1 1.814(4) .
S1 O4 1.378(5) .
S1 O5 1.388(5) .
S1 O6 1.397(5) .
S1 C3 1.777(4) .
N1 C16 1.329(6) .
N1 C17 1.345(5) .
N2 C7 1.319(5) .
N2 C18 1.363(5) .
N3 C19 1.331(6) .
N3 C30 1.348(5) .
N4 C28 1.320(5) .
N4 C29 1.361(5) .
N5 C31 1.329(9) .
N5 C42 1.355(9) .
N6 C40 1.333(8) .
N6 C41 1.361(7) .
N7 C52 1.317(6) .
N7 C53 1.358(5) .
N8 C43 1.329(6) .
N8 C54 1.365(6) .
C1 C2 1.385(5) .
C1 C6 1.394(5) .
C2 C3 1.388(5) .
C3 C4 1.383(6) .
C4 C5 1.399(7) .
C5 C6 1.379(6) .
C7 C8 1.413(6) .
C8 C9 1.321(8) .
C9 C10 1.426(8) .
C10 C18 1.398(6) .
C10 C11 1.453(7) .
C11 C12 1.316(8) .
C12 C13 1.424(7) .
C13 C14 1.411(8) .
C13 C17 1.418(6) .
C14 C15 1.361(8) .
C15 C16 1.397(6) .
C17 C18 1.441(6) .
C19 C20 1.423(7) .
C20 C21 1.364(9) .
C21 C22 1.384(8) .
C22 C23 1.416(8) .
C22 C30 1.418(6) .
C23 C24 1.363(9) .
C24 C25 1.438(8) .
C25 C26 1.375(8) .
C25 C29 1.418(6) .
C26 C27 1.389(8) .
C27 C28 1.409(6) .
C29 C30 1.443(6) .
C31 C32 1.461(12) .
C32 C33 1.373(19) .
C33 C34 1.327(18) .
C34 C42 1.388(8) .
C34 C35 1.44(2) .
C35 C36 1.37(2) .
C36 C37 1.394(15) .
C37 C38 1.371(15) .
C37 C41 1.410(10) .
C38 C39 1.362(16) .
C39 C40 1.415(9) .
C41 C42 1.441(11) .
C43 C44 1.386(7) .
C44 C45 1.361(9) .
C45 C46 1.417(8) .
C46 C47 1.408(8) .
C46 C54 1.411(6) .
C47 C48 1.345(9) .
C48 C49 1.428(7) .
C49 C50 1.378(8) .
C49 C53 1.417(6) .
C50 C51 1.361(8) .
C51 C52 1.384(8) .
C53 C54 1.439(6) .
O3 Mn1 2.075(2) 3_655
Cl1 O43' 1.373(15) .
Cl1 O44 1.384(13) .
Cl1 O42 1.404(14) .
Cl1 O41 1.437(10) .
Cl1 O43 1.529(13) .
Cl1 O44' 1.67(2) .
